data_7013195
loop_
_publ_author_name
'Mukherjee, Jhumpa'
'Balamurugan, V.'
'Gupta, Rajeev'
'Mukherjee, Rabindranath'

_publ_section_title
;
 Synthesis and properties of FeIII and CoIII complexes: structures of
 [(L2)Fe(N3)3],
 [(L2)2Fe2(&#xFFFD;-O)(&#xFFFD;-O2CMe)2][ClO4]2&#xFFFD;2H2O and
 [(L2)2Co2(&#xFFFD;-OH)2(&#xFFFD;-O2CMe)][ClO4]3&#xFFFD;MeCN [L2 =
 methyl[2-(2-pyridyl)ethyl](2-pyridylmethyl)amine]Electronic
 supplementary information (ESI) available: Fig. S1?S3 discussed in the
 text. See http://www.rsc.org/suppdata/dt/b3/b305470e/
;
_journal_issue 19
_journal_name_full 'Dalton Transactions'
_journal_page_first 3686
_journal_paper_doi 10.1039/b305470e
_journal_year 2003
_chemical_formula_moiety 'C29 H39 N6 Co2 O4, 3[Cl O4], C2 H3 N'
_chemical_formula_sum 'C32 H42 Cl3 Co2 N7 O16'
_chemical_formula_weight 1004.94
_chemical_name_systematic
;
?
;
_space_group_IT_number 19
_symmetry_cell_setting orthorhombic
_symmetry_Int_Tables_number 19
_symmetry_space_group_name_Hall 'P 2ac 2ab'
_symmetry_space_group_name_H-M 'P 21 21 21'
_atom_sites_solution_hydrogens geom
_atom_sites_solution_primary direct
_atom_sites_solution_secondary difmap
_audit_creation_method SHELXL-97
_cell_angle_alpha 90.00
_cell_angle_beta 90.00
_cell_angle_gamma 90.00
_cell_formula_units_Z 4
_cell_length_a 12.699(2)
_cell_length_b 17.571(3)
_cell_length_c 18.091(3)
_cell_measurement_reflns_used 25
_cell_measurement_temperature 150(2)
_cell_volume 4036.7(12)
_computing_cell_refinement 'Bruker SMART'
_computing_data_collection 'Bruker SMART'
_computing_data_reduction 'Bruker SHELXTL'
_computing_molecular_graphics 'Ortep-3 for Windows (Farrugia, 1997)'
_computing_publication_material 'WinGX publication routines (Farrugia, 1999)'
_computing_structure_refinement 'SHELXL-97 (Sheldrick, 1997)'
_computing_structure_solution 'SIR97 (Altomare, et. al. 1999)'
_diffrn_ambient_temperature 150(2)
_diffrn_measured_fraction_theta_full 0.965
_diffrn_measured_fraction_theta_max 0.965
_diffrn_measurement_device_type 'Bruker smart CCD diffractometer'
_diffrn_measurement_method 'phi and omega scans'
_diffrn_radiation_monochromator graphite
_diffrn_radiation_source 'fine-focus sealed tube'
_diffrn_radiation_type MoK\a
_diffrn_radiation_wavelength 0.71073
_diffrn_reflns_av_R_equivalents 0.0642
_diffrn_reflns_av_sigmaI/netI 0.0932
_diffrn_reflns_limit_h_max 15
_diffrn_reflns_limit_h_min -15
_diffrn_reflns_limit_k_max 22
_diffrn_reflns_limit_k_min -20
_diffrn_reflns_limit_l_max 14
_diffrn_reflns_limit_l_min -24
_diffrn_reflns_number 25798
_diffrn_reflns_theta_full 28.28
_diffrn_reflns_theta_max 28.28
_diffrn_reflns_theta_min 1.62
_diffrn_standards_interval_count 90
_diffrn_standards_number 3
_exptl_absorpt_coefficient_mu 1.100
_exptl_absorpt_correction_type none
_exptl_crystal_colour red
_exptl_crystal_density_diffrn 1.654
_exptl_crystal_density_method 'not measured'
_exptl_crystal_description Block
_exptl_crystal_F_000 2064
_exptl_crystal_size_max 0.3
_exptl_crystal_size_mid 0.2
_exptl_crystal_size_min 0.2
_refine_diff_density_max 0.722
_refine_diff_density_min -0.616
_refine_diff_density_rms 0.088
_refine_ls_abs_structure_details 'Flack H D (1983), Acta Cryst. A39, 876-881'
_refine_ls_abs_structure_Flack 0.509(19)
_refine_ls_extinction_method none
_refine_ls_goodness_of_fit_ref 0.947
_refine_ls_hydrogen_treatment mixed
_refine_ls_matrix_type full
_refine_ls_number_parameters 542
_refine_ls_number_reflns 9575
_refine_ls_number_restraints 0
_refine_ls_restrained_S_all 0.947
_refine_ls_R_factor_all 0.0830
_refine_ls_R_factor_gt 0.0494
_refine_ls_shift/su_max 0.000
_refine_ls_shift/su_mean 0.000
_refine_ls_structure_factor_coef Fsqd
_refine_ls_weighting_details 'calc w=1/[\s^2^(Fo^2^)+(0.0505P)^2^+0.0000P] where P=(Fo^2^+2Fc^2^)/3'
_refine_ls_weighting_scheme calc
_refine_ls_wR_factor_gt 0.1036
_refine_ls_wR_factor_ref 0.1165
_reflns_number_gt 6479
_reflns_number_total 9575
_reflns_threshold_expression >2sigma(I)
_cod_data_source_file b305470e.txt
_cod_data_source_block ifn261m
_cod_depositor_comments
;
The following automatic conversions were performed:
'_symmetry_cell_setting' value 'Orthorhombic' changed to 'orthorhombic'
according to '/home/saulius/struct/CIF-dictionaries/cif_core.dic'
dictionary named 'cif_core.dic' version 2.4.1 from 2010-06-29.

Automatic conversion script
Id: cif_fix_enum 1527 2010-12-29 10:47:43Z saulius 
;
_cod_original_cell_volume 4036.8(12)
_cod_original_sg_symbol_H-M P2(1)2(1)2(1)
_cod_database_code 7013195

loop_
_symmetry_equiv_pos_as_xyz
'x, y, z'
'-x+1/2, -y, z+1/2'
'-x, y+1/2, -z+1/2'
'x+1/2, -y+1/2, -z'

loop_
_atom_site_label
_atom_site_type_symbol
_atom_site_fract_x
_atom_site_fract_y
_atom_site_fract_z
_atom_site_U_iso_or_equiv
_atom_site_adp_type
_atom_site_occupancy
_atom_site_symmetry_multiplicity
_atom_site_calc_flag
_atom_site_refinement_flags
_atom_site_disorder_assembly
_atom_site_disorder_group
Cl1 Cl 0.23660(12) -0.11543(7) 0.43188(6) 0.0371(3) Uani 1 1 d . . .
O8 O 0.2443(3) -0.04961(18) 0.38287(15) 0.0348(8) Uani 1 1 d . . .
O7 O 0.2812(5) -0.1785(3) 0.3996(2) 0.105(2) Uani 1 1 d . . .
O5 O 0.1250(4) -0.1316(3) 0.4417(3) 0.0879(18) Uani 1 1 d . . .
O6 O 0.2763(4) -0.0967(2) 0.5008(2) 0.0707(16) Uani 1 1 d . . .
C32 C 0.7417(5) 0.1288(3) 0.2313(3) 0.0453(13) Uani 1 1 d . . .
C31 C 0.8061(5) 0.1957(4) 0.2427(3) 0.0564(17) Uani 1 1 d . . .
H31A H 0.8803 0.1827 0.2348 0.085 Uiso 1 1 calc R . .
H31B H 0.7965 0.2143 0.2933 0.085 Uiso 1 1 calc R . .
H31C H 0.7852 0.2355 0.2076 0.085 Uiso 1 1 calc R . .
Co2 Co 0.35585(4) 0.00142(3) 0.17822(3) 0.02065(14) Uani 1 1 d . . .
Co1 Co 0.12974(4) 0.01216(3) 0.18125(3) 0.01997(14) Uani 1 1 d . . .
O1 O 0.2487(2) 0.07589(15) 0.16067(13) 0.0205(6) Uani 1 1 d . . .
H2O H 0.2531 0.1278 0.1463 0.025 Uiso 1 1 calc R . .
O2 O 0.2388(2) -0.04722(15) 0.22560(14) 0.0215(6) Uani 1 1 d . . .
H1O H 0.2360 -0.0879 0.2601 0.026 Uiso 1 1 calc R . .
N6 N 0.4619(3) 0.0591(2) 0.1219(2) 0.0235(9) Uani 1 1 d . . .
O3 O 0.1464(2) -0.04198(18) 0.09211(17) 0.0251(7) Uani 1 1 d . . .
N1 N 0.0321(3) 0.0783(2) 0.1263(2) 0.0212(9) Uani 1 1 d . . .
C10 C 0.0274(3) 0.0260(3) 0.3170(3) 0.0294(11) Uani 1 1 d . . .
O4 O 0.3243(2) -0.04784(19) 0.08765(16) 0.0247(8) Uani 1 1 d . . .
C11 C -0.0174(4) 0.0609(4) 0.3782(3) 0.0421(15) Uani 1 1 d . . .
H11 H -0.0677 0.0346 0.4076 0.051 Uiso 1 1 calc R . .
N2 N 0.0187(3) -0.0620(2) 0.2123(2) 0.0269(9) Uani 1 1 d . . .
N5 N 0.4505(3) -0.0862(2) 0.2042(2) 0.0290(10) Uani 1 1 d . . .
N3 N 0.0960(3) 0.0646(2) 0.2723(2) 0.0218(9) Uani 1 1 d . . .
C24 C 0.5395(4) 0.0262(3) 0.0825(3) 0.0282(12) Uani 1 1 d . . .
C25 C 0.6073(4) 0.0680(4) 0.0396(3) 0.0366(14) Uani 1 1 d . . .
H25 H 0.6580 0.0433 0.0093 0.044 Uiso 1 1 calc R . .
C19 C 0.4652(3) -0.0019(3) 0.3111(3) 0.0317(12) Uani 1 1 d . . .
C17 C 0.5117(4) 0.0971(4) 0.3927(3) 0.0438(15) Uani 1 1 d . . .
H17 H 0.5486 0.1152 0.4349 0.053 Uiso 1 1 calc R . .
C26 C 0.6006(4) 0.1477(4) 0.0411(3) 0.0409(15) Uani 1 1 d . . .
H26 H 0.6492 0.1779 0.0140 0.049 Uiso 1 1 calc R . .
C7 C -0.0887(3) -0.0477(3) 0.1808(3) 0.0331(11) Uani 1 1 d . . .
H7B H -0.1227 -0.0059 0.2088 0.040 Uiso 1 1 calc R . .
H7A H -0.1323 -0.0939 0.1871 0.040 Uiso 1 1 calc R . .
N4 N 0.4061(3) 0.0455(2) 0.2689(2) 0.0231(9) Uani 1 1 d . . .
C2 C -0.0018(4) 0.2039(3) 0.0792(3) 0.0299(12) Uani 1 1 d . . .
H2 H 0.0157 0.2565 0.0791 0.036 Uiso 1 1 calc R . .
C1 C 0.0557(4) 0.1529(3) 0.1205(3) 0.0261(11) Uani 1 1 d . . .
H1 H 0.1155 0.1713 0.1465 0.031 Uiso 1 1 calc R . .
C23 C 0.5567(4) -0.0581(3) 0.0903(3) 0.0326(12) Uani 1 1 d . . .
H23B H 0.6243 -0.0724 0.0669 0.039 Uiso 1 1 calc R . .
H23A H 0.4995 -0.0858 0.0647 0.039 Uiso 1 1 calc R . .
C28 C 0.4543(4) 0.1355(3) 0.1206(3) 0.0260(11) Uani 1 1 d . . .
H28 H 0.3988 0.1591 0.1473 0.031 Uiso 1 1 calc R . .
C14 C 0.1245(4) 0.1349(3) 0.2912(3) 0.0263(11) Uani 1 1 d . . .
H14 H 0.1735 0.1612 0.2609 0.032 Uiso 1 1 calc R . .
C13 C 0.0857(4) 0.1707(3) 0.3528(3) 0.0315(12) Uani 1 1 d . . .
H13 H 0.1091 0.2202 0.3657 0.038 Uiso 1 1 calc R . .
C4 C -0.1081(4) 0.1014(4) 0.0414(3) 0.0366(14) Uani 1 1 d . . .
H4 H -0.1639 0.0818 0.0120 0.044 Uiso 1 1 calc R . .
C16 C 0.4492(4) 0.1457(3) 0.3521(3) 0.0391(14) Uani 1 1 d . . .
H16 H 0.4418 0.1975 0.3666 0.047 Uiso 1 1 calc R . .
C6 C -0.0854(4) -0.0266(3) 0.0994(3) 0.0364(13) Uani 1 1 d . . .
H6A H -0.0366 -0.0614 0.0734 0.044 Uiso 1 1 calc R . .
H6B H -0.1564 -0.0336 0.0778 0.044 Uiso 1 1 calc R . .
C29 C 0.2327(4) -0.0603(3) 0.0626(2) 0.0261(10) Uani 1 1 d . . .
C9 C 0.0102(4) -0.0548(3) 0.2956(3) 0.0329(12) Uani 1 1 d . . .
H9A H -0.0604 -0.0716 0.3121 0.040 Uiso 1 1 calc R . .
H9B H 0.0635 -0.0875 0.3196 0.040 Uiso 1 1 calc R . .
C3 C -0.0845(4) 0.1773(4) 0.0382(3) 0.0412(15) Uani 1 1 d . . .
H3 H -0.1246 0.2108 0.0081 0.049 Uiso 1 1 calc R . .
C18 C 0.5203(4) 0.0222(4) 0.3716(3) 0.0448(16) Uani 1 1 d . . .
H18 H 0.5637 -0.0121 0.3985 0.054 Uiso 1 1 calc R . .
C15 C 0.3968(4) 0.1185(3) 0.2899(3) 0.0294(12) Uani 1 1 d . . .
H15 H 0.3540 0.1521 0.2618 0.035 Uiso 1 1 calc R . .
C27 C 0.5238(4) 0.1809(3) 0.0819(3) 0.0331(13) Uani 1 1 d . . .
H27 H 0.5179 0.2348 0.0839 0.040 Uiso 1 1 calc R . .
C5 C -0.0513(4) 0.0523(3) 0.0873(3) 0.0288(12) Uani 1 1 d . . .
C20 C 0.4601(4) -0.0840(3) 0.2864(3) 0.0382(13) Uani 1 1 d . . .
H20B H 0.5245 -0.1112 0.3021 0.046 Uiso 1 1 calc R . .
H20A H 0.3986 -0.1094 0.3093 0.046 Uiso 1 1 calc R . .
C12 C 0.0118(4) 0.1334(3) 0.3957(3) 0.0389(14) Uani 1 1 d . . .
H12 H -0.0185 0.1583 0.4372 0.047 Uiso 1 1 calc R . .
Cl2 Cl 0.25898(10) 0.31186(6) 0.16498(6) 0.0320(3) Uani 1 1 d . . .
O9 O 0.1639(3) 0.3003(2) 0.2046(2) 0.0536(11) Uani 1 1 d . . .
O11 O 0.3456(3) 0.2839(2) 0.2076(2) 0.0596(12) Uani 1 1 d . . .
O10 O 0.2537(3) 0.2684(2) 0.09779(17) 0.0515(10) Uani 1 1 d . . .
O12 O 0.2726(4) 0.3910(2) 0.1499(3) 0.0762(14) Uani 1 1 d . . .
Cl3 Cl 0.25301(11) 0.69080(7) 0.01350(6) 0.0347(3) Uani 1 1 d . . .
O13 O 0.2469(3) 0.61088(19) 0.03202(18) 0.0443(8) Uani 1 1 d . . .
O14 O 0.2350(6) 0.7340(3) 0.0773(2) 0.0937(18) Uani 1 1 d . . .
O16 O 0.3532(4) 0.7089(3) -0.0119(3) 0.098(2) Uani 1 1 d . . .
O15 O 0.1754(4) 0.7099(3) -0.0392(3) 0.0866(19) Uani 1 1 d . . .
C21 C 0.4048(4) -0.1612(3) 0.1835(3) 0.0419(14) Uani 1 1 d . . .
H21B H 0.3977 -0.1642 0.1296 0.063 Uiso 1 1 calc R . .
H21A H 0.3353 -0.1668 0.2064 0.063 Uiso 1 1 calc R . .
H21C H 0.4512 -0.2021 0.2008 0.063 Uiso 1 1 calc R . .
C8 C 0.0490(4) -0.1428(3) 0.1939(3) 0.0375(13) Uani 1 1 d . . .
H8C H 0.1196 -0.1534 0.2132 0.056 Uiso 1 1 calc R . .
H8A H 0.0486 -0.1497 0.1402 0.056 Uiso 1 1 calc R . .
H8B H -0.0017 -0.1779 0.2165 0.056 Uiso 1 1 calc R . .
C30 C 0.2259(4) -0.1024(3) -0.0103(2) 0.0335(12) Uani 1 1 d . . .
H30A H 0.1518 -0.1087 -0.0242 0.050 Uiso 1 1 calc R . .
H30B H 0.2588 -0.1526 -0.0052 0.050 Uiso 1 1 calc R . .
H30C H 0.2626 -0.0733 -0.0486 0.050 Uiso 1 1 calc R . .
C22 C 0.5584(3) -0.0808(3) 0.1712(3) 0.0345(12) Uani 1 1 d . . .
H22A H 0.5941 -0.1306 0.1761 0.041 Uiso 1 1 calc R . .
H22B H 0.6000 -0.0429 0.1993 0.041 Uiso 1 1 calc R . .
N7 N 0.6943(5) 0.0765(4) 0.2207(4) 0.085(2) Uani 1 1 d . . .

loop_
_atom_site_aniso_label
_atom_site_aniso_U_11
_atom_site_aniso_U_22
_atom_site_aniso_U_33
_atom_site_aniso_U_23
_atom_site_aniso_U_13
_atom_site_aniso_U_12
Cl1 0.0574(8) 0.0310(7) 0.0230(5) -0.0009(5) 0.0018(7) -0.0052(7)
O8 0.047(2) 0.0327(19) 0.0246(15) 0.0034(13) -0.0030(19) -0.004(2)
O7 0.217(7) 0.037(3) 0.062(3) -0.003(2) 0.052(4) 0.024(4)
O5 0.064(3) 0.113(4) 0.087(4) 0.048(3) -0.018(3) -0.044(3)
O6 0.135(5) 0.050(3) 0.0271(19) 0.0015(18) -0.017(2) -0.011(3)
C32 0.048(3) 0.043(4) 0.045(3) -0.001(2) -0.005(3) -0.001(3)
C31 0.065(4) 0.045(4) 0.059(4) 0.000(3) 0.005(3) -0.004(3)
Co2 0.0192(3) 0.0225(3) 0.0202(3) 0.0000(3) 0.0004(2) 0.0004(3)
Co1 0.0197(3) 0.0215(3) 0.0186(3) 0.0005(3) 0.0003(2) -0.0013(3)
O1 0.0218(13) 0.0168(15) 0.0230(14) 0.0000(11) 0.0030(16) 0.0011(15)
O2 0.0209(15) 0.0180(15) 0.0257(14) 0.0043(12) 0.0036(14) -0.0010(14)
N6 0.0195(19) 0.029(2) 0.022(2) 0.0003(18) -0.0011(16) -0.0015(18)
O3 0.0229(16) 0.0246(18) 0.0278(18) -0.0026(14) 0.0008(14) -0.0022(15)
N1 0.0222(19) 0.022(2) 0.020(2) -0.0048(16) 0.0006(16) -0.0007(17)
C10 0.024(2) 0.036(3) 0.028(3) 0.006(2) 0.001(2) 0.002(2)
O4 0.0241(16) 0.0266(19) 0.0235(19) -0.0044(14) 0.0003(13) 0.0019(15)
C11 0.036(3) 0.061(4) 0.029(3) 0.005(3) 0.008(2) 0.007(3)
N2 0.025(2) 0.022(2) 0.033(2) -0.0006(18) 0.0016(17) -0.0043(17)
N5 0.025(2) 0.028(2) 0.034(2) -0.0008(19) 0.0012(17) -0.0005(18)
N3 0.0246(19) 0.025(2) 0.016(2) 0.0015(16) 0.0001(15) 0.0053(17)
C24 0.018(2) 0.040(3) 0.026(3) -0.001(2) 0.0002(19) 0.005(2)
C25 0.018(2) 0.062(4) 0.030(3) -0.001(3) 0.009(2) 0.004(3)
C19 0.0204(19) 0.051(4) 0.024(3) 0.006(3) 0.0019(18) -0.003(2)
C17 0.033(3) 0.072(5) 0.027(3) -0.001(3) -0.010(2) -0.006(3)
C26 0.028(3) 0.057(4) 0.037(3) 0.015(3) 0.005(2) -0.012(3)
C7 0.023(2) 0.036(3) 0.041(3) 0.006(3) -0.004(2) -0.008(2)
N4 0.0214(19) 0.023(2) 0.025(2) 0.0018(17) 0.0036(16) -0.0004(17)
C2 0.032(3) 0.032(3) 0.026(3) 0.008(2) -0.002(2) 0.004(2)
C1 0.021(2) 0.031(3) 0.027(3) 0.002(2) 0.000(2) 0.003(2)
C23 0.025(3) 0.034(3) 0.039(3) -0.009(2) 0.005(2) 0.006(2)
C28 0.027(2) 0.034(3) 0.017(3) 0.004(2) -0.003(2) -0.001(2)
C14 0.031(2) 0.025(3) 0.024(2) 0.001(2) -0.005(2) 0.006(2)
C13 0.044(3) 0.030(3) 0.021(3) -0.001(2) -0.008(2) 0.007(2)
C4 0.025(2) 0.061(4) 0.024(3) -0.003(3) -0.005(2) 0.002(3)
C16 0.040(3) 0.046(4) 0.031(3) -0.004(3) 0.006(2) -0.016(3)
C6 0.027(3) 0.047(4) 0.036(3) 0.000(3) -0.010(2) -0.002(2)
C29 0.032(3) 0.023(2) 0.023(2) 0.0017(18) -0.004(2) -0.006(2)
C9 0.030(3) 0.036(3) 0.033(3) 0.007(2) 0.001(2) -0.010(2)
C3 0.034(3) 0.058(4) 0.031(3) 0.018(3) 0.003(2) 0.007(3)
C18 0.034(3) 0.073(5) 0.027(3) 0.004(3) -0.007(2) -0.001(3)
C15 0.034(3) 0.034(3) 0.020(3) -0.002(2) 0.006(2) -0.009(2)
C27 0.032(3) 0.032(3) 0.035(3) 0.010(2) -0.007(2) -0.005(2)
C5 0.023(2) 0.041(3) 0.023(3) -0.001(2) -0.001(2) -0.003(2)
C20 0.035(3) 0.042(4) 0.037(3) 0.014(3) 0.002(2) 0.008(3)
C12 0.037(3) 0.052(4) 0.028(3) -0.006(3) 0.001(2) 0.011(3)
Cl2 0.0296(6) 0.0265(6) 0.0400(6) 0.0031(5) 0.0018(6) -0.0012(5)
O9 0.052(2) 0.043(3) 0.066(3) -0.010(2) 0.030(2) 0.000(2)
O11 0.062(3) 0.045(3) 0.072(3) -0.011(2) -0.040(2) 0.012(2)
O10 0.054(2) 0.071(3) 0.0297(17) -0.0037(17) 0.004(2) -0.007(3)
O12 0.063(3) 0.036(2) 0.130(4) 0.033(3) 0.004(3) -0.006(2)
Cl3 0.0359(6) 0.0335(7) 0.0346(6) 0.0019(5) -0.0051(6) -0.0010(7)
O13 0.051(2) 0.030(2) 0.052(2) 0.0118(16) -0.003(2) -0.005(2)
O14 0.176(6) 0.055(3) 0.050(3) -0.017(2) 0.028(4) -0.025(4)
O16 0.053(3) 0.088(4) 0.154(5) 0.080(4) 0.041(3) 0.013(3)
O15 0.117(4) 0.038(3) 0.105(4) 0.008(3) -0.085(3) -0.004(3)
C21 0.038(3) 0.022(3) 0.066(4) 0.010(3) 0.007(3) 0.004(2)
C8 0.033(3) 0.026(3) 0.053(4) -0.002(3) 0.000(2) -0.005(2)
C30 0.039(3) 0.035(3) 0.027(2) -0.010(2) 0.000(2) 0.005(2)
C22 0.024(2) 0.032(3) 0.047(3) 0.000(3) 0.001(2) 0.006(2)
N7 0.099(5) 0.065(4) 0.090(5) 0.005(4) -0.028(4) -0.032(4)

loop_
_atom_type_symbol
_atom_type_description
_atom_type_scat_dispersion_real
_atom_type_scat_dispersion_imag
_atom_type_scat_source
C C 0.0033 0.0016 'International Tables Vol C Tables 4.2.6.8 and 6.1.1.4'
H H 0.0000 0.0000 'International Tables Vol C Tables 4.2.6.8 and 6.1.1.4'
N N 0.0061 0.0033 'International Tables Vol C Tables 4.2.6.8 and 6.1.1.4'
O O 0.0106 0.0060 'International Tables Vol C Tables 4.2.6.8 and 6.1.1.4'
Cl Cl 0.1484 0.1585 'International Tables Vol C Tables 4.2.6.8 and 6.1.1.4'
Co Co 0.3494 0.9721 'International Tables Vol C Tables 4.2.6.8 and 6.1.1.4'

loop_
_geom_angle_atom_site_label_1
_geom_angle_atom_site_label_2
_geom_angle_atom_site_label_3
_geom_angle
_geom_angle_site_symmetry_1
_geom_angle_site_symmetry_3
_geom_angle_publ_flag
O7 Cl1 O6 115.1(3) . . ?
O7 Cl1 O5 107.2(4) . . ?
O6 Cl1 O5 106.9(3) . . ?
O7 Cl1 O8 110.6(2) . . ?
O6 Cl1 O8 109.5(2) . . ?
O5 Cl1 O8 107.1(3) . . ?
N7 C32 C31 177.7(7) . . ?
O4 Co2 O1 91.06(12) . . ?
O4 Co2 O2 91.08(13) . . ?
O1 Co2 O2 80.09(12) . . ?
O4 Co2 N4 172.43(14) . . ?
O1 Co2 N4 95.84(14) . . ?
O2 Co2 N4 93.18(14) . . ?
O4 Co2 N6 86.14(15) . . ?
O1 Co2 N6 92.79(14) . . ?
O2 Co2 N6 172.32(14) . . ?
N4 Co2 N6 90.39(16) . . ?
O4 Co2 N5 88.79(15) . . ?
O1 Co2 N5 171.08(14) . . ?
O2 Co2 N5 90.99(14) . . ?
N4 Co2 N5 84.88(16) . . ?
N6 Co2 N5 96.10(16) . . ?
O4 Co2 Co1 80.53(9) . . ?
O1 Co2 Co1 41.35(9) . . ?
O2 Co2 Co1 41.17(9) . . ?
N4 Co2 Co1 106.75(11) . . ?
N6 Co2 Co1 131.19(12) . . ?
N5 Co2 Co1 129.98(12) . . ?
O3 Co1 O2 90.14(12) . . ?
O3 Co1 O1 92.32(12) . . ?
O2 Co1 O1 80.16(12) . . ?
O3 Co1 N3 173.52(15) . . ?
O2 Co1 N3 93.60(14) . . ?
O1 Co1 N3 93.54(14) . . ?
O3 Co1 N1 86.37(15) . . ?
O2 Co1 N1 172.27(14) . . ?
O1 Co1 N1 93.08(14) . . ?
N3 Co1 N1 90.54(16) . . ?
O3 Co1 N2 89.44(15) . . ?
O2 Co1 N2 92.14(14) . . ?
O1 Co1 N2 172.10(14) . . ?
N3 Co1 N2 85.13(17) . . ?
N1 Co1 N2 94.71(16) . . ?
O3 Co1 Co2 80.73(9) . . ?
O2 Co1 Co2 41.31(9) . . ?
O1 Co1 Co2 41.26(8) . . ?
N3 Co1 Co2 105.55(11) . . ?
N1 Co1 Co2 131.12(11) . . ?
N2 Co1 Co2 131.74(12) . . ?
Co2 O1 Co1 97.39(12) . . ?
Co1 O2 Co2 97.52(12) . . ?
C24 N6 C28 118.1(4) . . ?
C24 N6 Co2 123.6(4) . . ?
C28 N6 Co2 118.2(3) . . ?
C29 O3 Co1 126.1(3) . . ?
C1 N1 C5 117.5(4) . . ?
C1 N1 Co1 118.2(3) . . ?
C5 N1 Co1 123.9(3) . . ?
N3 C10 C11 120.9(5) . . ?
N3 C10 C9 114.3(4) . . ?
C11 C10 C9 124.7(5) . . ?
C29 O4 Co2 125.6(3) . . ?
C12 C11 C10 119.1(5) . . ?
C7 N2 C8 107.8(4) . . ?
C7 N2 C9 107.4(4) . . ?
C8 N2 C9 108.4(4) . . ?
C7 N2 Co1 115.1(3) . . ?
C8 N2 Co1 111.9(3) . . ?
C9 N2 Co1 105.9(3) . . ?
C21 N5 C20 107.9(4) . . ?
C21 N5 C22 108.2(4) . . ?
C20 N5 C22 108.7(4) . . ?
C21 N5 Co2 112.7(3) . . ?
C20 N5 Co2 105.2(3) . . ?
C22 N5 Co2 113.9(3) . . ?
C14 N3 C10 118.7(4) . . ?
C14 N3 Co1 126.8(3) . . ?
C10 N3 Co1 114.1(3) . . ?
N6 C24 C25 121.9(5) . . ?
N6 C24 C23 118.6(5) . . ?
C25 C24 C23 119.3(5) . . ?
C24 C25 C26 119.0(5) . . ?
N4 C19 C18 122.9(5) . . ?
N4 C19 C20 113.3(4) . . ?
C18 C19 C20 123.7(5) . . ?
C18 C17 C16 119.5(5) . . ?
C27 C26 C25 118.9(5) . . ?
N2 C7 C6 112.6(4) . . ?
C15 N4 C19 118.4(4) . . ?
C15 N4 Co2 126.7(4) . . ?
C19 N4 Co2 114.6(3) . . ?
C3 C2 C1 118.6(5) . . ?
N1 C1 C2 123.8(5) . . ?
C24 C23 C22 110.6(4) . . ?
N6 C28 C27 122.6(5) . . ?
N3 C14 C13 122.4(5) . . ?
C14 C13 C12 118.9(5) . . ?
C3 C4 C5 120.9(5) . . ?
C17 C16 C15 119.5(5) . . ?
C5 C6 C7 112.5(4) . . ?
O3 C29 O4 127.0(4) . . ?
O3 C29 C30 116.4(4) . . ?
O4 C29 C30 116.6(4) . . ?
C10 C9 N2 109.2(4) . . ?
C2 C3 C4 118.6(5) . . ?
C19 C18 C17 118.6(6) . . ?
N4 C15 C16 121.0(5) . . ?
C26 C27 C28 119.2(5) . . ?
N1 C5 C4 120.4(5) . . ?
N1 C5 C6 118.2(5) . . ?
C4 C5 C6 121.3(5) . . ?
N5 C20 C19 108.9(4) . . ?
C11 C12 C13 119.8(5) . . ?
O9 Cl2 O12 109.8(3) . . ?
O9 Cl2 O11 109.4(2) . . ?
O12 Cl2 O11 110.1(3) . . ?
O9 Cl2 O10 108.2(3) . . ?
O12 Cl2 O10 111.2(3) . . ?
O11 Cl2 O10 108.0(3) . . ?
O16 Cl3 O14 107.3(4) . . ?
O16 Cl3 O15 111.2(3) . . ?
O14 Cl3 O15 108.3(4) . . ?
O16 Cl3 O13 110.3(3) . . ?
O14 Cl3 O13 109.1(2) . . ?
O15 Cl3 O13 110.5(3) . . ?
N5 C22 C23 112.8(4) . . ?

loop_
_geom_bond_atom_site_label_1
_geom_bond_atom_site_label_2
_geom_bond_distance
_geom_bond_site_symmetry_2
_geom_bond_publ_flag
Cl1 O7 1.375(4) . ?
Cl1 O6 1.384(4) . ?
Cl1 O5 1.457(5) . ?
Cl1 O8 1.461(3) . ?
C32 N7 1.115(7) . ?
C32 C31 1.447(8) . ?
Co2 O4 1.896(3) . ?
Co2 O1 1.914(3) . ?
Co2 O2 1.917(3) . ?
Co2 N4 1.923(4) . ?
Co2 N6 1.970(4) . ?
Co2 N5 2.010(4) . ?
Co2 Co1 2.8781(9) . ?
Co1 O3 1.884(3) . ?
Co1 O2 1.911(3) . ?
Co1 O1 1.917(3) . ?
Co1 N3 1.935(4) . ?
Co1 N1 1.969(4) . ?
Co1 N2 2.000(4) . ?
N6 C24 1.346(6) . ?
N6 C28 1.347(6) . ?
O3 C29 1.261(5) . ?
N1 C1 1.348(6) . ?
N1 C5 1.352(6) . ?
C10 N3 1.368(6) . ?
C10 C11 1.388(7) . ?
C10 C9 1.488(7) . ?
O4 C29 1.268(5) . ?
C11 C12 1.365(8) . ?
N2 C7 1.499(5) . ?
N2 C8 1.508(6) . ?
N2 C9 1.516(6) . ?
N5 C21 1.488(6) . ?
N5 C20 1.492(6) . ?
N5 C22 1.498(6) . ?
N3 C14 1.332(6) . ?
C24 C25 1.372(7) . ?
C24 C23 1.504(7) . ?
C25 C26 1.403(8) . ?
C19 N4 1.358(6) . ?
C19 C18 1.366(7) . ?
C19 C20 1.511(8) . ?
C17 C18 1.376(9) . ?
C17 C16 1.377(8) . ?
C26 C27 1.356(7) . ?
C7 C6 1.519(7) . ?
N4 C15 1.342(6) . ?
C2 C3 1.368(7) . ?
C2 C1 1.378(6) . ?
C23 C22 1.517(7) . ?
C28 C27 1.381(7) . ?
C14 C13 1.371(6) . ?
C13 C12 1.382(7) . ?
C4 C3 1.369(8) . ?
C4 C5 1.398(7) . ?
C16 C15 1.393(7) . ?
C6 C5 1.469(7) . ?
C29 C30 1.514(6) . ?
Cl2 O9 1.419(4) . ?
Cl2 O12 1.428(4) . ?
Cl2 O11 1.430(4) . ?
Cl2 O10 1.437(3) . ?
Cl3 O16 1.390(4) . ?
Cl3 O14 1.400(4) . ?
Cl3 O15 1.411(4) . ?
Cl3 O13 1.446(3) . ?
